data_7120778
loop_
_publ_author_name
'Friedrich, Jochen'
'Maichle-moessmer, Caecilia'
'Anwander, Reiner'

_publ_section_title
;
 Synthesis and derivatisation of ceric tris(tert-butoxy)siloxides
;
_journal_name_full 'Chem. Commun.'
_journal_paper_doi 10.1039/C7CC06499C
_journal_year 2017
_chemical_formula_sum 'C44 H94 Ce Cl O13 Si2'
_chemical_formula_weight 1062.94
_chemical_name_systematic
;
 ?
;
_chemical_properties_physical Air-sensitive,Moisture-sensitive
_space_group_crystal_system monoclinic
_space_group_IT_number 13
_space_group_name_Hall '-P 2yc'
_space_group_name_H-M_alt 'P 1 2/c 1'
_symmetry_space_group_name_Hall '-P 2yc'
_symmetry_space_group_name_H-M 'P 1 2/c 1'
_atom_sites_solution_hydrogens geom
_audit_creation_method SHELXL-2013
_audit_update_record
;
2017-08-08 deposited with the CCDC.
2017-10-11 downloaded from the CCDC.
;
_cell_angle_alpha 90
_cell_angle_beta 115.236(10)
_cell_angle_gamma 90
_cell_formula_units_Z 2
_cell_length_a 16.545(3)
_cell_length_b 9.2664(15)
_cell_length_c 20.324(3)
_cell_measurement_reflns_used 953
_cell_measurement_temperature 173(2)
_cell_measurement_theta_max 26.89
_cell_measurement_theta_min 2.582
_cell_volume 2818.5(8)
_computing_cell_refinement 'APEX2 v2014.1-1 (Bruker AXS)'
_computing_data_collection 'COSMO v1.61'
_computing_data_reduction 'SAINT V8.27B (Bruker AXS Inc., 2012)'
_computing_structure_refinement 'SHELXL-2013 (Sheldrick, 2013)'
_computing_structure_solution 'SHELXS-97 (Sheldrick 2008)'
_diffrn_ambient_temperature 173(2)
_diffrn_measured_fraction_theta_full 0.999
_diffrn_measured_fraction_theta_max 0.996
_diffrn_measurement_device_type 'Bruker APEX DUO'
_diffrn_measurement_method 'phi and omega scans'
_diffrn_radiation_type MoK\a
_diffrn_radiation_wavelength 0.71073
_diffrn_reflns_av_R_equivalents 0.0673
_diffrn_reflns_av_unetI/netI 0.0452
_diffrn_reflns_Laue_measured_fraction_full 0.999
_diffrn_reflns_Laue_measured_fraction_max 0.996
_diffrn_reflns_limit_h_max 21
_diffrn_reflns_limit_h_min -21
_diffrn_reflns_limit_k_max 11
_diffrn_reflns_limit_k_min -11
_diffrn_reflns_limit_l_max 25
_diffrn_reflns_limit_l_min -25
_diffrn_reflns_number 48848
_diffrn_reflns_point_group_measured_fraction_full 0.999
_diffrn_reflns_point_group_measured_fraction_max 0.996
_diffrn_reflns_theta_full 25.242
_diffrn_reflns_theta_max 27.106
_diffrn_reflns_theta_min 1.361
_diffrn_source 'ImuS-focus sealed tube'
_exptl_absorpt_coefficient_mu 0.950
_exptl_absorpt_correction_T_max 0.9260
_exptl_absorpt_correction_T_min 0.7720
_exptl_absorpt_correction_type numerical
_exptl_absorpt_process_details sadabs
_exptl_crystal_colour colourless
_exptl_crystal_density_diffrn 1.252
_exptl_crystal_description plate
_exptl_crystal_F_000 1130
_exptl_crystal_size_max 0.146
_exptl_crystal_size_mid 0.043
_exptl_crystal_size_min 0.042
_refine_diff_density_max 0.952
_refine_diff_density_min -0.841
_refine_diff_density_rms 0.096
_refine_ls_extinction_method none
_refine_ls_goodness_of_fit_ref 1.046
_refine_ls_hydrogen_treatment constr
_refine_ls_matrix_type full
_refine_ls_number_parameters 308
_refine_ls_number_reflns 6192
_refine_ls_number_restraints 76
_refine_ls_restrained_S_all 1.082
_refine_ls_R_factor_all 0.0510
_refine_ls_R_factor_gt 0.0348
_refine_ls_shift/su_max 0.004
_refine_ls_shift/su_mean 0.000
_refine_ls_structure_factor_coef Fsqd
_refine_ls_weighting_details 'w=1/[\s^2^(Fo^2^)+(0.0360P)^2^+3.0533P] where P=(Fo^2^+2Fc^2^)/3'
_refine_ls_weighting_scheme calc
_refine_ls_wR_factor_gt 0.0762
_refine_ls_wR_factor_ref 0.0824
_reflns_Friedel_coverage 0.000
_reflns_number_gt 5016
_reflns_number_total 6192
_reflns_threshold_expression 'I > 2\s(I)'
_cod_data_source_file c7cc06499c2.cif
_cod_data_source_block 6_firstmo_jfr129a_0m
_cod_database_code 7120778
_shelx_space_group_comment
;
The symmetry employed for this shelxl refinement is uniquely defined
by the following loop, which should always be used as a source of
symmetry information in preference to the above space-group names.
They are only intended as comments.
;
_shelx_estimated_absorpt_t_min 0.874
_shelx_estimated_absorpt_t_max 0.961
_shelxl_version_number 2013-3

loop_
_space_group_symop_operation_xyz
'x, y, z'
'-x, y, -z+1/2'
'-x, -y, -z'
'x, -y, z-1/2'

loop_
_atom_site_label
_atom_site_type_symbol
_atom_site_fract_x
_atom_site_fract_y
_atom_site_fract_z
_atom_site_U_iso_or_equiv
_atom_site_adp_type
_atom_site_occupancy
_atom_site_site_symmetry_order
_atom_site_calc_flag
_atom_site_refinement_flags_posn
_atom_site_refinement_flags_adp
_atom_site_refinement_flags_occupancy
_atom_site_disorder_assembly
_atom_site_disorder_group
C1 C 0.12911(18) 0.5920(3) 0.14461(16) 0.0184(6) Uani 1 1 d . . . . .
C2 C 0.1204(2) 0.6005(4) 0.21584(19) 0.0379(9) Uani 1 1 d . . . . .
H2A H 0.1688 0.5454 0.2532 0.057 Uiso 1 1 calc R U . . .
H2B H 0.0627 0.5600 0.2093 0.057 Uiso 1 1 calc R U . . .
H2C H 0.1240 0.7015 0.2311 0.057 Uiso 1 1 calc R U . . .
C3 C 0.0552(2) 0.6784(4) 0.08569(19) 0.0314(8) Uani 1 1 d . . . . .
H3A H 0.0592 0.7797 0.1007 0.047 Uiso 1 1 calc R U . . .
H3B H -0.0031 0.6394 0.0784 0.047 Uiso 1 1 calc R U . . .
H3C H 0.0619 0.6718 0.0401 0.047 Uiso 1 1 calc R U . . .
C4 C 0.1273(2) 0.4351(3) 0.1218(2) 0.0292(8) Uani 1 1 d . . . . .
H4A H 0.1366 0.4304 0.0773 0.044 Uiso 1 1 calc R U . . .
H4B H 0.0692 0.3925 0.1127 0.044 Uiso 1 1 calc R U . . .
H4C H 0.1748 0.3815 0.1607 0.044 Uiso 1 1 calc R U . . .
C5 C 0.21494(19) 1.0049(3) 0.08124(15) 0.0185(6) Uani 1 1 d . . . . .
C6 C 0.2892(2) 1.0740(4) 0.06686(18) 0.0266(7) Uani 1 1 d . . . . .
H6A H 0.3464 1.0292 0.0981 0.040 Uiso 1 1 calc R U . . .
H6B H 0.2917 1.1775 0.0774 0.040 Uiso 1 1 calc R U . . .
H6C H 0.2772 1.0599 0.0157 0.040 Uiso 1 1 calc R U . . .
C7 C 0.2340(2) 1.0203(3) 0.16127(15) 0.0213(7) Uani 1 1 d . . . . .
H7A H 0.1885 0.9680 0.1706 0.032 Uiso 1 1 calc R U . . .
H7B H 0.2327 1.1226 0.1730 0.032 Uiso 1 1 calc R U . . .
H7C H 0.2931 0.9803 0.1916 0.032 Uiso 1 1 calc R U . . .
C8 C 0.1246(2) 1.0696(4) 0.03290(18) 0.0288(8) Uani 1 1 d . . . . .
H8A H 0.1105 1.0492 -0.0182 0.043 Uiso 1 1 calc R U . . .
H8B H 0.1265 1.1743 0.0404 0.043 Uiso 1 1 calc R U . . .
H8C H 0.0786 1.0272 0.0453 0.043 Uiso 1 1 calc R U . . .
C9 C 0.2307(2) 0.5934(3) -0.02932(15) 0.0206(6) Uani 1 1 d . . . . .
C10 C 0.1358(2) 0.6402(4) -0.07915(17) 0.0305(8) Uani 1 1 d . . . . .
H10A H 0.0931 0.5738 -0.0735 0.046 Uiso 1 1 calc R U . . .
H10B H 0.1278 0.6388 -0.1298 0.046 Uiso 1 1 calc R U . . .
H10C H 0.1254 0.7382 -0.0662 0.046 Uiso 1 1 calc R U . . .
C11 C 0.2481(2) 0.4417(4) -0.04901(18) 0.0312(8) Uani 1 1 d . . . . .
H11A H 0.3093 0.4128 -0.0167 0.047 Uiso 1 1 calc R U . . .
H11B H 0.2404 0.4403 -0.0995 0.047 Uiso 1 1 calc R U . . .
H11C H 0.2058 0.3743 -0.0434 0.047 Uiso 1 1 calc R U . . .
C12 C 0.2985(2) 0.6992(4) -0.03456(18) 0.0308(8) Uani 1 1 d . . . . .
H12A H 0.2876 0.7957 -0.0204 0.046 Uiso 1 1 calc R U . . .
H12B H 0.2923 0.7016 -0.0847 0.046 Uiso 1 1 calc R U . . .
H12C H 0.3590 0.6680 -0.0019 0.046 Uiso 1 1 calc R U . . .
C13 C 0.5337(2) 0.9158(3) 0.10196(16) 0.0213(7) Uani 1 1 d . . . . .
H13A H 0.5197 1.0094 0.1182 0.026 Uiso 1 1 calc R U . . .
H13B H 0.4782 0.8765 0.0631 0.026 Uiso 1 1 calc R U . . .
C14 C 0.6050(2) 0.9351(4) 0.07410(16) 0.0261(7) Uani 1 1 d . . . . .
H14A H 0.6087 1.0369 0.0608 0.031 Uiso 1 1 calc R U . . .
H14B H 0.5930 0.8731 0.0313 0.031 Uiso 1 1 calc R U . . .
C15 C 0.6905(2) 0.8887(4) 0.13895(16) 0.0234(7) Uani 1 1 d . . . . .
H15A H 0.7360 0.8537 0.1231 0.028 Uiso 1 1 calc R U . . .
H15B H 0.7161 0.9689 0.1740 0.028 Uiso 1 1 calc R U . . .
C16 C 0.65757(18) 0.7684(3) 0.17124(16) 0.0202(6) Uani 1 1 d . . . . .
H16A H 0.6534 0.6767 0.1450 0.024 Uiso 1 1 calc R U . . .
H16B H 0.6980 0.7545 0.2233 0.024 Uiso 1 1 calc R U . . .
C17 C 0.5069(2) 0.4820(3) 0.37627(15) 0.0201(6) Uani 1 1 d . . . . .
H17A H 0.4912 0.5452 0.4084 0.024 Uiso 1 1 calc R U . . .
H17B H 0.5724 0.4858 0.3922 0.024 Uiso 1 1 calc R U . . .
C18 C 0.4766(2) 0.3280(3) 0.37861(16) 0.0234(7) Uani 1 1 d . . . . .
H18A H 0.4741 0.3072 0.4255 0.028 Uiso 1 1 calc R U . . .
H18B H 0.5169 0.2575 0.3711 0.028 Uiso 1 1 calc R U . . .
C19 C 0.3838(2) 0.3250(4) 0.31574(17) 0.0250(7) Uani 1 1 d . . . . .
H19A H 0.3658 0.2255 0.2977 0.030 Uiso 1 1 calc R U . . .
H19B H 0.3386 0.3669 0.3301 0.030 Uiso 1 1 calc R U . . .
C20 C 0.39606(19) 0.4172(3) 0.25961(16) 0.0185(6) Uani 1 1 d . . . . .
H20A H 0.4193 0.3589 0.2306 0.022 Uiso 1 1 calc R U . . .
H20B H 0.3387 0.4617 0.2263 0.022 Uiso 1 1 calc R U . . .
O100 O 0.0913(5) -0.0005(11) 0.2564(4) 0.099(2) Uani 0.5 1 d D U P A -1
C101 C 0.0531(9) -0.0155(16) 0.3104(7) 0.105(3) Uani 0.5 1 d D U P A -1
H10D H 0.0983 0.0032 0.3607 0.126 Uiso 0.5 1 calc R U P A -1
H10E H 0.0261 -0.1118 0.3080 0.126 Uiso 0.5 1 calc R U P A -1
C102 C -0.0209(9) 0.1091(14) 0.2818(8) 0.114(3) Uani 0.5 1 d D U P A -1
H10F H -0.0570 0.1156 0.3100 0.137 Uiso 0.5 1 calc R U P A -1
H10G H 0.0044 0.2047 0.2793 0.137 Uiso 0.5 1 calc R U P A -1
C103 C -0.0688(7) 0.0429(18) 0.2109(7) 0.106(3) Uani 0.5 1 d D U P A -1
H10H H -0.1179 0.1041 0.1769 0.127 Uiso 0.5 1 calc R U P A -1
H10I H -0.0912 -0.0549 0.2138 0.127 Uiso 0.5 1 calc R U P A -1
C104 C 0.0134(7) 0.0406(16) 0.1937(6) 0.080(2) Uani 0.5 1 d D U P A -1
H10J H 0.0031 -0.0285 0.1537 0.096 Uiso 0.5 1 calc R U P A -1
H10K H 0.0224 0.1375 0.1774 0.096 Uiso 0.5 1 calc R U P A -1
Ce1 Ce 0.5000 0.75767(3) 0.2500 0.01061(7) Uani 1 2 d S T P . .
Cl1 Cl 0.5000 1.05816(11) 0.2500 0.0198(2) Uani 1 2 d S T P . .
O1 O 0.36345(12) 0.7333(2) 0.15614(10) 0.0166(4) Uani 1 1 d . . . . .
O2 O 0.21582(12) 0.6515(2) 0.15952(10) 0.0151(4) Uani 1 1 d . . . . .
O3 O 0.20860(13) 0.8540(2) 0.06101(10) 0.0163(4) Uani 1 1 d . . . . .
O4 O 0.23971(13) 0.5849(2) 0.04393(10) 0.0175(4) Uani 1 1 d . . . . .
O5 O 0.57006(13) 0.8158(2) 0.16240(11) 0.0186(4) Uani 1 1 d . . . . .
O6 O 0.46032(13) 0.5274(2) 0.30114(10) 0.0172(4) Uani 1 1 d . . . . .
Si1 Si 0.26036(5) 0.71027(8) 0.10608(4) 0.01284(17) Uani 1 1 d . . . . .

loop_
_atom_site_aniso_label
_atom_site_aniso_U_11
_atom_site_aniso_U_22
_atom_site_aniso_U_33
_atom_site_aniso_U_23
_atom_site_aniso_U_13
_atom_site_aniso_U_12
C1 0.0137(14) 0.0184(16) 0.0229(15) 0.0012(12) 0.0076(12) -0.0029(12)
C2 0.0339(19) 0.053(3) 0.036(2) -0.0072(18) 0.0233(17) -0.0166(18)
C3 0.0161(15) 0.0298(19) 0.044(2) 0.0109(16) 0.0085(15) 0.0016(14)
C4 0.0223(16) 0.0195(18) 0.046(2) -0.0031(15) 0.0149(15) -0.0059(14)
C5 0.0193(15) 0.0098(14) 0.0220(15) 0.0012(12) 0.0047(12) 0.0038(12)
C6 0.0281(17) 0.0191(17) 0.0299(17) 0.0047(14) 0.0097(14) -0.0017(14)
C7 0.0240(16) 0.0144(15) 0.0238(15) -0.0025(12) 0.0087(13) 0.0020(13)
C8 0.0237(17) 0.0205(17) 0.0311(17) 0.0011(14) 0.0011(14) 0.0053(14)
C9 0.0251(16) 0.0225(17) 0.0136(13) -0.0032(12) 0.0077(12) -0.0005(14)
C10 0.0299(18) 0.033(2) 0.0202(16) -0.0029(14) 0.0029(14) 0.0001(16)
C11 0.042(2) 0.029(2) 0.0245(17) -0.0068(14) 0.0161(15) 0.0028(16)
C12 0.0380(19) 0.036(2) 0.0280(17) -0.0041(15) 0.0231(16) -0.0061(16)
C13 0.0214(15) 0.0218(16) 0.0203(15) 0.0102(13) 0.0085(12) 0.0050(14)
C14 0.0290(17) 0.0295(19) 0.0221(15) 0.0097(14) 0.0130(14) -0.0002(15)
C15 0.0212(15) 0.0298(19) 0.0212(15) 0.0016(13) 0.0111(13) -0.0049(14)
C16 0.0182(13) 0.0221(17) 0.0233(14) 0.0025(13) 0.0118(12) 0.0053(13)
C17 0.0269(16) 0.0178(16) 0.0147(13) 0.0039(12) 0.0079(12) 0.0023(13)
C18 0.0314(17) 0.0161(16) 0.0240(16) 0.0064(13) 0.0130(14) 0.0006(14)
C19 0.0273(17) 0.0202(17) 0.0309(17) 0.0047(14) 0.0157(14) -0.0034(14)
C20 0.0181(14) 0.0153(15) 0.0217(14) -0.0013(12) 0.0081(12) -0.0019(13)
O100 0.101(3) 0.125(4) 0.084(3) 0.016(3) 0.053(3) 0.020(3)
C101 0.120(4) 0.118(5) 0.095(4) 0.005(4) 0.062(3) 0.000(4)
C102 0.111(4) 0.126(5) 0.117(4) -0.020(4) 0.061(3) 0.006(3)
C103 0.095(4) 0.125(5) 0.112(4) 0.011(4) 0.059(3) -0.007(4)
C104 0.073(4) 0.091(4) 0.085(3) -0.001(3) 0.041(3) 0.001(4)
Ce1 0.01101(10) 0.00885(12) 0.01212(10) 0.000 0.00506(8) 0.000
Cl1 0.0242(5) 0.0106(5) 0.0247(5) 0.000 0.0105(4) 0.000
O1 0.0142(9) 0.0147(11) 0.0189(9) 0.0010(9) 0.0052(7) 0.0022(9)
O2 0.0135(9) 0.0166(11) 0.0143(9) -0.0002(8) 0.0052(8) -0.0021(8)
O3 0.0176(10) 0.0118(10) 0.0166(10) 0.0012(8) 0.0044(8) 0.0004(8)
O4 0.0224(10) 0.0154(11) 0.0148(9) -0.0018(8) 0.0080(8) 0.0009(9)
O5 0.0195(10) 0.0180(11) 0.0219(10) 0.0085(9) 0.0122(9) 0.0062(9)
O6 0.0213(10) 0.0119(10) 0.0174(10) 0.0011(8) 0.0074(8) -0.0028(9)
Si1 0.0133(4) 0.0110(4) 0.0131(3) -0.0007(3) 0.0045(3) 0.0003(3)

loop_
_atom_type_symbol
_atom_type_description
_atom_type_scat_dispersion_real
_atom_type_scat_dispersion_imag
_atom_type_scat_source
C C 0.0033 0.0016 'International Tables Vol C Tables 4.2.6.8 and 6.1.1.4'
H H 0.0000 0.0000 'International Tables Vol C Tables 4.2.6.8 and 6.1.1.4'
Ce Ce -0.2486 2.6331 'International Tables Vol C Tables 4.2.6.8 and 6.1.1.4'
Cl Cl 0.1484 0.1585 'International Tables Vol C Tables 4.2.6.8 and 6.1.1.4'
O O 0.0106 0.0060 'International Tables Vol C Tables 4.2.6.8 and 6.1.1.4'
Si Si 0.0817 0.0704 'International Tables Vol C Tables 4.2.6.8 and 6.1.1.4'

loop_
_geom_angle_atom_site_label_1
_geom_angle_atom_site_label_2
_geom_angle_atom_site_label_3
_geom_angle
_geom_angle_site_symmetry_1
_geom_angle_site_symmetry_3
O2 C1 C2 105.7(2) . .
O2 C1 C4 108.5(2) . .
C2 C1 C4 110.0(3) . .
O2 C1 C3 110.9(2) . .
C2 C1 C3 110.6(3) . .
C4 C1 C3 111.0(3) . .
C1 C2 H2A 109.5 . .
C1 C2 H2B 109.5 . .
H2A C2 H2B 109.5 . .
C1 C2 H2C 109.5 . .
H2A C2 H2C 109.5 . .
H2B C2 H2C 109.5 . .
C1 C3 H3A 109.5 . .
C1 C3 H3B 109.5 . .
H3A C3 H3B 109.5 . .
C1 C3 H3C 109.5 . .
H3A C3 H3C 109.5 . .
H3B C3 H3C 109.5 . .
C1 C4 H4A 109.5 . .
C1 C4 H4B 109.5 . .
H4A C4 H4B 109.5 . .
C1 C4 H4C 109.5 . .
H4A C4 H4C 109.5 . .
H4B C4 H4C 109.5 . .
O3 C5 C8 105.4(2) . .
O3 C5 C6 108.6(2) . .
C8 C5 C6 111.2(3) . .
O3 C5 C7 110.5(2) . .
C8 C5 C7 110.6(3) . .
C6 C5 C7 110.4(2) . .
C5 C6 H6A 109.5 . .
C5 C6 H6B 109.5 . .
H6A C6 H6B 109.5 . .
C5 C6 H6C 109.5 . .
H6A C6 H6C 109.5 . .
H6B C6 H6C 109.5 . .
C5 C7 H7A 109.5 . .
C5 C7 H7B 109.5 . .
H7A C7 H7B 109.5 . .
C5 C7 H7C 109.5 . .
H7A C7 H7C 109.5 . .
H7B C7 H7C 109.5 . .
C5 C8 H8A 109.5 . .
C5 C8 H8B 109.5 . .
H8A C8 H8B 109.5 . .
C5 C8 H8C 109.5 . .
H8A C8 H8C 109.5 . .
H8B C8 H8C 109.5 . .
O4 C9 C11 105.9(2) . .
O4 C9 C10 109.1(2) . .
C11 C9 C10 110.2(3) . .
O4 C9 C12 110.7(2) . .
C11 C9 C12 110.3(3) . .
C10 C9 C12 110.5(3) . .
C9 C10 H10A 109.5 . .
C9 C10 H10B 109.5 . .
H10A C10 H10B 109.5 . .
C9 C10 H10C 109.5 . .
H10A C10 H10C 109.5 . .
H10B C10 H10C 109.5 . .
C9 C11 H11A 109.5 . .
C9 C11 H11B 109.5 . .
H11A C11 H11B 109.5 . .
C9 C11 H11C 109.5 . .
H11A C11 H11C 109.5 . .
H11B C11 H11C 109.5 . .
C9 C12 H12A 109.5 . .
C9 C12 H12B 109.5 . .
H12A C12 H12B 109.5 . .
C9 C12 H12C 109.5 . .
H12A C12 H12C 109.5 . .
H12B C12 H12C 109.5 . .
O5 C13 C14 106.4(2) . .
O5 C13 H13A 110.4 . .
C14 C13 H13A 110.4 . .
O5 C13 H13B 110.4 . .
C14 C13 H13B 110.4 . .
H13A C13 H13B 108.6 . .
C13 C14 C15 103.0(2) . .
C13 C14 H14A 111.2 . .
C15 C14 H14A 111.2 . .
C13 C14 H14B 111.2 . .
C15 C14 H14B 111.2 . .
H14A C14 H14B 109.1 . .
C16 C15 C14 102.1(2) . .
C16 C15 H15A 111.3 . .
C14 C15 H15A 111.3 . .
C16 C15 H15B 111.3 . .
C14 C15 H15B 111.3 . .
H15A C15 H15B 109.2 . .
O5 C16 C15 104.5(2) . .
O5 C16 H16A 110.9 . .
C15 C16 H16A 110.9 . .
O5 C16 H16B 110.9 . .
C15 C16 H16B 110.9 . .
H16A C16 H16B 108.9 . .
O6 C17 C18 105.7(2) . .
O6 C17 H17A 110.6 . .
C18 C17 H17A 110.6 . .
O6 C17 H17B 110.6 . .
C18 C17 H17B 110.6 . .
H17A C17 H17B 108.7 . .
C17 C18 C19 102.6(2) . .
C17 C18 H18A 111.2 . .
C19 C18 H18A 111.2 . .
C17 C18 H18B 111.2 . .
C19 C18 H18B 111.2 . .
H18A C18 H18B 109.2 . .
C20 C19 C18 102.2(2) . .
C20 C19 H19A 111.3 . .
C18 C19 H19A 111.3 . .
C20 C19 H19B 111.3 . .
C18 C19 H19B 111.3 . .
H19A C19 H19B 109.2 . .
O6 C20 C19 105.0(2) . .
O6 C20 H20A 110.7 . .
C19 C20 H20A 110.7 . .
O6 C20 H20B 110.7 . .
C19 C20 H20B 110.7 . .
H20A C20 H20B 108.8 . .
C104 O100 C101 100.3(8) . .
O100 C101 C102 99.4(9) . .
O100 C101 H10D 111.9 . .
C102 C101 H10D 111.9 . .
O100 C101 H10E 111.9 . .
C102 C101 H10E 111.9 . .
H10D C101 H10E 109.6 . .
C103 C102 C101 93.7(7) . .
C103 C102 H10F 113.0 . .
C101 C102 H10F 113.0 . .
C103 C102 H10G 113.0 . .
C101 C102 H10G 113.0 . .
H10F C102 H10G 110.4 . .
C102 C103 C104 94.0(10) . .
C102 C103 H10H 112.9 . .
C104 C103 H10H 112.9 . .
C102 C103 H10I 112.9 . .
C104 C103 H10I 112.9 . .
H10H C103 H10I 110.3 . .
O100 C104 C103 110.4(8) . .
O100 C104 H10J 109.6 . .
C103 C104 H10J 109.6 . .
O100 C104 H10K 109.6 . .
C103 C104 H10K 109.6 . .
H10J C104 H10K 108.1 . .
O1 Ce1 O1 168.55(10) 2_655 .
O1 Ce1 O5 91.25(7) 2_655 .
O1 Ce1 O5 91.15(7) . .
O1 Ce1 O5 91.15(7) 2_655 2_655
O1 Ce1 O5 91.25(7) . 2_655
O5 Ce1 O5 155.73(9) . 2_655
O1 Ce1 O6 85.58(6) 2_655 2_655
O1 Ce1 O6 84.95(6) . 2_655
O5 Ce1 O6 68.00(6) . 2_655
O5 Ce1 O6 136.27(6) 2_655 2_655
O1 Ce1 O6 84.94(6) 2_655 .
O1 Ce1 O6 85.58(6) . .
O5 Ce1 O6 136.27(6) . .
O5 Ce1 O6 68.00(6) 2_655 .
O6 Ce1 O6 68.27(9) 2_655 .
O1 Ce1 Cl1 95.73(5) 2_655 .
O1 Ce1 Cl1 95.73(5) . .
O5 Ce1 Cl1 77.86(5) . .
O5 Ce1 Cl1 77.87(5) 2_655 .
O6 Ce1 Cl1 145.87(4) 2_655 .
O6 Ce1 Cl1 145.87(4) . .
Si1 O1 Ce1 165.81(12) . .
C1 O2 Si1 132.32(17) . .
C5 O3 Si1 132.03(17) . .
C9 O4 Si1 130.98(19) . .
C16 O5 C13 109.3(2) . .
C16 O5 Ce1 125.06(16) . .
C13 O5 Ce1 125.17(16) . .
C17 O6 C20 109.7(2) . .
C17 O6 Ce1 123.52(16) . .
C20 O6 Ce1 126.53(15) . .
O1 Si1 O3 114.40(11) . .
O1 Si1 O4 113.80(11) . .
O3 Si1 O4 104.93(10) . .
O1 Si1 O2 106.46(10) . .
O3 Si1 O2 111.38(11) . .
O4 Si1 O2 105.63(11) . .

loop_
_geom_bond_atom_site_label_1
_geom_bond_atom_site_label_2
_geom_bond_distance
_geom_bond_site_symmetry_2
C1 O2 1.443(3) .
C1 C2 1.517(4) .
C1 C4 1.522(4) .
C1 C3 1.524(4) .
C2 H2A 0.9800 .
C2 H2B 0.9800 .
C2 H2C 0.9800 .
C3 H3A 0.9800 .
C3 H3B 0.9800 .
C3 H3C 0.9800 .
C4 H4A 0.9800 .
C4 H4B 0.9800 .
C4 H4C 0.9800 .
C5 O3 1.449(3) .
C5 C8 1.518(4) .
C5 C6 1.520(4) .
C5 C7 1.526(4) .
C6 H6A 0.9800 .
C6 H6B 0.9800 .
C6 H6C 0.9800 .
C7 H7A 0.9800 .
C7 H7B 0.9800 .
C7 H7C 0.9800 .
C8 H8A 0.9800 .
C8 H8B 0.9800 .
C8 H8C 0.9800 .
C9 O4 1.434(3) .
C9 C11 1.522(4) .
C9 C10 1.525(4) .
C9 C12 1.526(4) .
C10 H10A 0.9800 .
C10 H10B 0.9800 .
C10 H10C 0.9800 .
C11 H11A 0.9800 .
C11 H11B 0.9800 .
C11 H11C 0.9800 .
C12 H12A 0.9800 .
C12 H12B 0.9800 .
C12 H12C 0.9800 .
C13 O5 1.449(3) .
C13 C14 1.522(4) .
C13 H13A 0.9900 .
C13 H13B 0.9900 .
C14 C15 1.527(4) .
C14 H14A 0.9900 .
C14 H14B 0.9900 .
C15 C16 1.509(4) .
C15 H15A 0.9900 .
C15 H15B 0.9900 .
C16 O5 1.449(3) .
C16 H16A 0.9900 .
C16 H16B 0.9900 .
C17 O6 1.449(3) .
C17 C18 1.520(4) .
C17 H17A 0.9900 .
C17 H17B 0.9900 .
C18 C19 1.523(4) .
C18 H18A 0.9900 .
C18 H18B 0.9900 .
C19 C20 1.506(4) .
C19 H19A 0.9900 .
C19 H19B 0.9900 .
C20 O6 1.456(3) .
C20 H20A 0.9900 .
C20 H20B 0.9900 .
O100 C104 1.425(8) .
O100 C101 1.488(9) .
C101 C102 1.601(9) .
C101 H10D 0.9900 .
C101 H10E 0.9900 .
C102 C103 1.451(9) .
C102 H10F 0.9900 .
C102 H10G 0.9900 .
C103 C104 1.543(9) .
C103 H10H 0.9900 .
C103 H10I 0.9900 .
C104 H10J 0.9900 .
C104 H10K 0.9900 .
Ce1 O1 2.2625(19) 2_655
Ce1 O1 2.2625(19) .
Ce1 O5 2.5619(19) .
Ce1 O5 2.5619(19) 2_655
Ce1 O6 2.5783(19) 2_655
Ce1 O6 2.578(2) .
Ce1 Cl1 2.7844(11) .
O1 Si1 1.5845(19) .
O2 Si1 1.644(2) .
O3 Si1 1.636(2) .
O4 Si1 1.641(2) .

loop_
_geom_torsion_atom_site_label_1
_geom_torsion_atom_site_label_2
_geom_torsion_atom_site_label_3
_geom_torsion_atom_site_label_4
_geom_torsion
O5 C13 C14 C15 -21.0(3)
C13 C14 C15 C16 35.3(3)
C14 C15 C16 O5 -37.3(3)
O6 C17 C18 C19 -27.7(3)
C17 C18 C19 C20 37.7(3)
C18 C19 C20 O6 -34.3(3)
C104 O100 C101 C102 -33.8(11)
O100 C101 C102 C103 60.9(11)
C101 C102 C103 C104 -56.9(12)
C101 O100 C104 C103 -2.3(15)
C102 C103 C104 O100 41.3(15)
C2 C1 O2 Si1 -163.7(2)
C4 C1 O2 Si1 78.3(3)
C3 C1 O2 Si1 -43.9(4)
C8 C5 O3 Si1 -153.7(2)
C6 C5 O3 Si1 87.1(3)
C7 C5 O3 Si1 -34.1(4)
C11 C9 O4 Si1 158.4(2)
C10 C9 O4 Si1 -83.0(3)
C12 C9 O4 Si1 38.8(4)
C15 C16 O5 C13 25.1(3)
C15 C16 O5 Ce1 -147.54(18)
C14 C13 O5 C16 -2.3(3)
C14 C13 O5 Ce1 170.34(18)
C18 C17 O6 C20 6.6(3)
C18 C17 O6 Ce1 -167.75(17)
C19 C20 O6 C17 17.6(3)
C19 C20 O6 Ce1 -168.24(17)
Ce1 O1 Si1 O3 112.8(5)
Ce1 O1 Si1 O4 -126.6(5)
Ce1 O1 Si1 O2 -10.7(5)
C5 O3 Si1 O1 -40.2(3)
C5 O3 Si1 O4 -165.6(2)
C5 O3 Si1 O2 80.6(3)
C9 O4 Si1 O1 -90.1(2)
C9 O4 Si1 O3 35.6(3)
C9 O4 Si1 O2 153.4(2)
C1 O2 Si1 O1 -169.4(2)
C1 O2 Si1 O3 65.3(3)
C1 O2 Si1 O4 -48.1(3)
